data_7710991
loop_
_publ_author_name
'Sarker, Jagodish C.'
'Nash, Rosie'
'Boonrungsiman, Suwimon'
'Pugh, David'
'Hogarth, Graeme'

_publ_section_title
;
 Diaryl dithiocarbamates: synthesis, oxidation to thiuram disulfides,
 Co(iii) complexes [Co(S2CNAr2)3] and their use as single source
 precursors to CoS2
;
_journal_name_full 'Dalton Transactions'
_journal_paper_doi 10.1039/D2DT01767A
_journal_year 2022
_chemical_formula_moiety 'C30 H28 N2 O4 S4'
_chemical_formula_sum 'C30 H28 N2 O4 S4'
_chemical_formula_weight 608.78
_space_group_crystal_system triclinic
_space_group_IT_number 2
_space_group_name_Hall '-P 1'
_space_group_name_H-M_alt 'P -1'
_atom_sites_solution_hydrogens geom
_atom_sites_solution_primary iterative
_audit_creation_date 2021-03-25
_audit_creation_method
;
Olex2 1.3
(compiled 2020.02.04 svn.rd84adfe8 for OlexSys, GUI svn.r6032)
;
_audit_update_record
;
2022-05-27 deposited with the CCDC.	2022-08-08 downloaded from the CCDC.
;
_cell_angle_alpha 68.656(5)
_cell_angle_beta 89.217(5)
_cell_angle_gamma 64.833(6)
_cell_formula_units_Z 1
_cell_length_a 8.5740(6)
_cell_length_b 9.6486(6)
_cell_length_c 11.1360(5)
_cell_measurement_reflns_used 9503
_cell_measurement_temperature 100(2)
_cell_measurement_theta_max 31.7650
_cell_measurement_theta_min 2.0720
_cell_volume 765.65(10)
_computing_cell_refinement 'CrysAlisPro 1.171.40.53 (Rigaku OD, 2019)'
_computing_data_collection 'CrysAlisPro 1.171.40.53 (Rigaku OD, 2019)'
_computing_data_reduction 'CrysAlisPro 1.171.40.53 (Rigaku OD, 2019)'
_computing_molecular_graphics 'Olex2 1.3 (Dolomanov et al., 2009)'
_computing_publication_material 'Olex2 1.3 (Dolomanov et al., 2009)'
_computing_structure_refinement 'SHELXL 2018/3 (Sheldrick, 2015)'
_computing_structure_solution 'olex2.solve 1.3 (Bourhis et al., 2015)'
_diffrn_ambient_environment N~2~
_diffrn_ambient_temperature 100.00(10)
_diffrn_detector 'hybrid pixel detector'
_diffrn_detector_area_resol_mean 10.0000
_diffrn_measured_fraction_theta_full 0.997
_diffrn_measured_fraction_theta_max 0.998
_diffrn_measurement_details
;
List of Runs (angles in degrees, time in seconds):

  # Type    Start    End  Width  t~exp~   \w     \q     \k     \f   Frames
#--------------------------------------------------------------------------
  1  \w    -84.00  35.00   0.50    1.00    --    5.00 -38.00 150.00  238
  2  \w    -95.00  25.00   0.50    1.00    --   -5.80 -38.00 -30.00  240
  3  \w    -95.00  24.00   0.50    1.00    --   -5.80 -57.00  90.00  238
  4  \w    -95.00  25.00   0.50    1.00    --   -5.80 -60.00-120.00  240
  5  \w    -84.00  53.00   0.50    1.00    --    5.00 -19.00 -30.00  274
  6  \w    -36.00  13.00   0.50    1.00    --   -5.80  38.00 -90.00   98
;
_diffrn_measurement_device 'four-circle diffractometer'
_diffrn_measurement_device_type
'Rigaku FRE+ diffractometer equipped with VHF Varimax confocal mirrors and an AFC12 goniometer and HyPix 6000HE detector'
_diffrn_measurement_method 'profile data from \w-scans'
_diffrn_orient_matrix_type 'CrysAlisPro convention (1999,Acta A55,543-557)'
_diffrn_orient_matrix_UB_11 -0.0271160000
_diffrn_orient_matrix_UB_12 0.0694376000
_diffrn_orient_matrix_UB_13 -0.0608156000
_diffrn_orient_matrix_UB_21 -0.0618817000
_diffrn_orient_matrix_UB_22 0.0506889000
_diffrn_orient_matrix_UB_23 0.0279436000
_diffrn_orient_matrix_UB_31 0.0634895000
_diffrn_orient_matrix_UB_32 0.0207762000
_diffrn_orient_matrix_UB_33 0.0182184000
_diffrn_radiation_monochromator 'Confocal mirrors, VHF Varimax'
_diffrn_radiation_probe x-ray
_diffrn_radiation_type 'Mo K\a'
_diffrn_radiation_wavelength 0.71075
_diffrn_reflns_av_R_equivalents 0.0222
_diffrn_reflns_av_unetI/netI 0.0147
_diffrn_reflns_Laue_measured_fraction_full 0.997
_diffrn_reflns_Laue_measured_fraction_max 0.998
_diffrn_reflns_limit_h_max 11
_diffrn_reflns_limit_h_min -11
_diffrn_reflns_limit_k_max 12
_diffrn_reflns_limit_k_min -12
_diffrn_reflns_limit_l_max 14
_diffrn_reflns_limit_l_min -14
_diffrn_reflns_number 17250
_diffrn_reflns_point_group_measured_fraction_full 0.997
_diffrn_reflns_point_group_measured_fraction_max 0.998
_diffrn_reflns_theta_full 25.242
_diffrn_reflns_theta_max 27.478
_diffrn_reflns_theta_min 2.540
_diffrn_source 'Rotating Anode'
_diffrn_source_type 'Rigaku FRE+'
_exptl_absorpt_coefficient_mu 0.347
_exptl_absorpt_correction_T_max 1.00000
_exptl_absorpt_correction_T_min 0.79195
_exptl_absorpt_correction_type multi-scan
_exptl_absorpt_process_details
;
CrysAlisPro 1.171.40.53 (Rigaku Oxford Diffraction, 2019)
Empirical absorption correction using spherical harmonics,
 implemented in SCALE3 ABSPACK scaling algorithm.
;
_exptl_crystal_colour 'light yellow'
_exptl_crystal_colour_modifier light
_exptl_crystal_colour_primary yellow
_exptl_crystal_density_diffrn 1.320
_exptl_crystal_description block
_exptl_crystal_F_000 318
_exptl_crystal_size_max 0.4
_exptl_crystal_size_mid 0.1
_exptl_crystal_size_min 0.08
_refine_diff_density_max 1.796
_refine_diff_density_min -0.253
_refine_diff_density_rms 0.082
_refine_ls_extinction_method none
_refine_ls_goodness_of_fit_ref 1.037
_refine_ls_hydrogen_treatment constr
_refine_ls_matrix_type full
_refine_ls_number_parameters 183
_refine_ls_number_reflns 3512
_refine_ls_number_restraints 0
_refine_ls_restrained_S_all 1.037
_refine_ls_R_factor_all 0.0498
_refine_ls_R_factor_gt 0.0465
_refine_ls_shift/su_max 0.000
_refine_ls_shift/su_mean 0.000
_refine_ls_structure_factor_coef Fsqd
_refine_ls_weighting_details 'w=1/[\s^2^(Fo^2^)+(0.0746P)^2^+0.8541P] where P=(Fo^2^+2Fc^2^)/3'
_refine_ls_weighting_scheme calc
_refine_ls_wR_factor_gt 0.1252
_refine_ls_wR_factor_ref 0.1287
_reflns_Friedel_coverage 0.000
_reflns_number_gt 3236
_reflns_number_total 3512
_reflns_threshold_expression 'I > 2\s(I)'
_cod_data_source_file d2dt01767a2.cif
_cod_data_source_block Compound_2c
_cod_original_cell_volume 765.65(9)
_cod_database_code 7710991
_shelx_shelxl_version_number 2018/3
_chemical_oxdiff_formula 'C30 H28 N2 O4 S4'
_chemical_oxdiff_usercomment JCS_86
_shelx_space_group_comment
;
The symmetry employed for this shelxl refinement is uniquely defined
by the following loop, which should always be used as a source of
symmetry information in preference to the above space-group names.
They are only intended as comments.
;
_shelx_estimated_absorpt_t_max 0.973
_shelx_estimated_absorpt_t_min 0.874
_reflns_odcompleteness_completeness 99.94
_reflns_odcompleteness_iscentric 1
_reflns_odcompleteness_theta 27.42
_olex2_refinement_description
;
1. Fixed Uiso
 At 1.2 times of:
  All C(H) groups
 At 1.5 times of:
  All C(H,H,H) groups
2.a Aromatic/amide H refined with riding coordinates:
 C3(H3), C4(H4), C6(H6), C7(H7), C10(H10), C11(H11), C13(H13), C14(H14)
2.b Idealised Me refined as rotating group:
 C8(H8A,H8B,H8C), C15(H15A,H15B,H15C)
;
_olex2_submission_special_instructions 'No special instructions were received'
_oxdiff_exptl_absorpt_empirical_details
;
Empirical correction (ABSPACK) includes:
- Absorption correction using spherical harmonics
- Frame scaling
;
_oxdiff_exptl_absorpt_empirical_full_max 1.267
_oxdiff_exptl_absorpt_empirical_full_min 0.742

loop_
_space_group_symop_operation_xyz
'x, y, z'
'-x, -y, -z'

loop_
_atom_site_label
_atom_site_type_symbol
_atom_site_fract_x
_atom_site_fract_y
_atom_site_fract_z
_atom_site_U_iso_or_equiv
_atom_site_adp_type
_atom_site_occupancy
_atom_site_site_symmetry_order
_atom_site_calc_flag
_atom_site_refinement_flags_posn
_atom_site_refinement_flags_adp
_atom_site_refinement_flags_occupancy
_atom_site_disorder_assembly
_atom_site_disorder_group
S1 S 0.45196(6) 0.47244(5) 0.08777(4) 0.01759(14) Uani 1 1 d . . . . .
S2 S 0.35722(6) 0.32443(5) -0.08178(4) 0.01931(14) Uani 1 1 d . . . . .
O1 O -0.03919(18) -0.10559(18) 0.17332(15) 0.0249(3) Uani 1 1 d . . . . .
O2 O 0.3268(3) 0.4408(2) 0.59330(16) 0.0440(5) Uani 1 1 d . . . . .
N1 N 0.2884(2) 0.29044(19) 0.15927(15) 0.0188(3) Uani 1 1 d . . . . .
C1 C 0.3580(2) 0.3529(2) 0.05631(18) 0.0171(3) Uani 1 1 d . . . . .
C2 C 0.2908(3) 0.3302(2) 0.27243(18) 0.0205(4) Uani 1 1 d . . . . .
C3 C 0.1708(3) 0.4840(2) 0.26967(19) 0.0227(4) Uani 1 1 d . . . . .
H3 H 0.083690 0.561774 0.194690 0.027 Uiso 1 1 calc R U . . .
C4 C 0.1784(3) 0.5241(3) 0.3765(2) 0.0272(4) Uani 1 1 d . . . . .
H4 H 0.096322 0.629184 0.374748 0.033 Uiso 1 1 calc R U . . .
C5 C 0.3057(3) 0.4107(3) 0.4858(2) 0.0303(5) Uani 1 1 d . . . . .
C6 C 0.4235(3) 0.2547(3) 0.4896(2) 0.0343(5) Uani 1 1 d . . . . .
H6 H 0.509013 0.175984 0.565338 0.041 Uiso 1 1 calc R U . . .
C7 C 0.4161(3) 0.2142(3) 0.3828(2) 0.0279(4) Uani 1 1 d . . . . .
H7 H 0.496144 0.108100 0.385227 0.033 Uiso 1 1 calc R U . . .
C8 C 0.2241(4) 0.6060(3) 0.5860(2) 0.0424(6) Uani 1 1 d . . . . .
H8A H 0.242294 0.685449 0.509520 0.064 Uiso 1 1 calc R U . . .
H8B H 0.259066 0.614435 0.665413 0.064 Uiso 1 1 calc R U . . .
H8C H 0.100239 0.631413 0.577912 0.064 Uiso 1 1 calc R U . . .
C9 C 0.2025(2) 0.1900(2) 0.15912(18) 0.0179(4) Uani 1 1 d . . . . .
C10 C 0.0247(3) 0.2539(2) 0.1587(2) 0.0235(4) Uani 1 1 d . . . . .
H10 H -0.039283 0.363812 0.155216 0.028 Uiso 1 1 calc R U . . .
C11 C -0.0618(2) 0.1588(2) 0.1635(2) 0.0237(4) Uani 1 1 d . . . . .
H11 H -0.184264 0.203451 0.163120 0.028 Uiso 1 1 calc R U . . .
C12 C 0.0324(2) -0.0020(2) 0.16873(18) 0.0190(4) Uani 1 1 d . . . . .
C13 C 0.2121(3) -0.0668(2) 0.1693(2) 0.0220(4) Uani 1 1 d . . . . .
H13 H 0.276487 -0.176739 0.173096 0.026 Uiso 1 1 calc R U . . .
C14 C 0.2969(2) 0.0290(2) 0.1645(2) 0.0216(4) Uani 1 1 d . . . . .
H14 H 0.419345 -0.015162 0.164799 0.026 Uiso 1 1 calc R U . . .
C15 C -0.2209(3) -0.0476(3) 0.1799(3) 0.0351(5) Uani 1 1 d . . . . .
H15A H -0.288549 0.051405 0.100338 0.053 Uiso 1 1 calc R U . . .
H15B H -0.244730 -0.018973 0.256300 0.053 Uiso 1 1 calc R U . . .
H15C H -0.254435 -0.135345 0.187538 0.053 Uiso 1 1 calc R U . . .

loop_
_atom_site_aniso_label
_atom_site_aniso_U_11
_atom_site_aniso_U_22
_atom_site_aniso_U_33
_atom_site_aniso_U_23
_atom_site_aniso_U_13
_atom_site_aniso_U_12
S1 0.0219(2) 0.0173(2) 0.0168(2) -0.00719(17) 0.00677(16) -0.01138(18)
S2 0.0238(2) 0.0184(2) 0.0194(2) -0.00962(18) 0.00713(17) -0.01110(19)
O1 0.0197(7) 0.0230(7) 0.0358(8) -0.0118(6) 0.0057(6) -0.0127(6)
O2 0.0751(14) 0.0366(9) 0.0211(8) -0.0121(7) 0.0039(8) -0.0252(9)
N1 0.0228(8) 0.0172(7) 0.0200(7) -0.0080(6) 0.0074(6) -0.0116(6)
C1 0.0176(8) 0.0119(7) 0.0196(8) -0.0054(6) 0.0039(6) -0.0056(6)
C2 0.0275(9) 0.0191(9) 0.0193(9) -0.0074(7) 0.0090(7) -0.0147(8)
C3 0.0271(10) 0.0203(9) 0.0221(9) -0.0085(7) 0.0077(7) -0.0118(8)
C4 0.0383(11) 0.0223(9) 0.0246(10) -0.0111(8) 0.0115(8) -0.0156(9)
C5 0.0515(13) 0.0284(10) 0.0181(9) -0.0083(8) 0.0105(9) -0.0250(10)
C6 0.0492(14) 0.0264(11) 0.0196(9) -0.0029(8) -0.0012(9) -0.0154(10)
C7 0.0365(11) 0.0206(9) 0.0228(9) -0.0058(8) 0.0050(8) -0.0120(8)
C8 0.0746(19) 0.0369(13) 0.0261(11) -0.0168(10) 0.0126(11) -0.0305(13)
C9 0.0204(9) 0.0159(8) 0.0184(8) -0.0060(7) 0.0055(7) -0.0097(7)
C10 0.0215(9) 0.0175(9) 0.0300(10) -0.0105(8) 0.0052(7) -0.0066(7)
C11 0.0158(8) 0.0216(9) 0.0310(10) -0.0105(8) 0.0039(7) -0.0060(7)
C12 0.0188(8) 0.0183(8) 0.0204(9) -0.0062(7) 0.0037(7) -0.0099(7)
C13 0.0197(9) 0.0161(8) 0.0301(10) -0.0093(7) 0.0082(7) -0.0080(7)
C14 0.0169(8) 0.0185(9) 0.0295(10) -0.0095(7) 0.0086(7) -0.0081(7)
C15 0.0211(10) 0.0381(12) 0.0558(15) -0.0239(11) 0.0078(9) -0.0175(9)

loop_
_atom_type_symbol
_atom_type_description
_atom_type_scat_dispersion_real
_atom_type_scat_dispersion_imag
_atom_type_scat_source
C C 0.0033 0.0016 'International Tables Vol C Tables 4.2.6.8 and 6.1.1.4'
H H 0.0000 0.0000 'International Tables Vol C Tables 4.2.6.8 and 6.1.1.4'
N N 0.0061 0.0033 'International Tables Vol C Tables 4.2.6.8 and 6.1.1.4'
O O 0.0106 0.0060 'International Tables Vol C Tables 4.2.6.8 and 6.1.1.4'
S S 0.1246 0.1234 'International Tables Vol C Tables 4.2.6.8 and 6.1.1.4'

loop_
_geom_angle_atom_site_label_1
_geom_angle_atom_site_label_2
_geom_angle_atom_site_label_3
_geom_angle
_geom_angle_site_symmetry_1
_geom_angle_site_symmetry_3
_geom_angle_publ_flag
C1 S1 S1 96.28(6) . 2_665 ?
C12 O1 C15 117.53(16) . . ?
C5 O2 C8 117.29(19) . . ?
C1 N1 C2 119.91(15) . . ?
C1 N1 C9 122.28(15) . . ?
C9 N1 C2 117.74(15) . . ?
S2 C1 S1 123.98(11) . . ?
N1 C1 S1 110.90(13) . . ?
N1 C1 S2 125.12(14) . . ?
C3 C2 N1 120.26(17) . . ?
C7 C2 N1 119.32(17) . . ?
C7 C2 C3 120.41(19) . . ?
C2 C3 H3 120.0 . . ?
C4 C3 C2 119.99(19) . . ?
C4 C3 H3 120.0 . . ?
C3 C4 H4 120.0 . . ?
C5 C4 C3 120.0(2) . . ?
C5 C4 H4 120.0 . . ?
O2 C5 C4 124.2(2) . . ?
O2 C5 C6 115.9(2) . . ?
C4 C5 C6 120.0(2) . . ?
C5 C6 H6 119.9 . . ?
C7 C6 C5 120.2(2) . . ?
C7 C6 H6 119.9 . . ?
C2 C7 C6 119.5(2) . . ?
C2 C7 H7 120.3 . . ?
C6 C7 H7 120.3 . . ?
O2 C8 H8A 109.5 . . ?
O2 C8 H8B 109.5 . . ?
O2 C8 H8C 109.5 . . ?
H8A C8 H8B 109.5 . . ?
H8A C8 H8C 109.5 . . ?
H8B C8 H8C 109.5 . . ?
C10 C9 N1 118.82(17) . . ?
C10 C9 C14 119.98(17) . . ?
C14 C9 N1 121.15(17) . . ?
C9 C10 H10 119.7 . . ?
C9 C10 C11 120.57(18) . . ?
C11 C10 H10 119.7 . . ?
C10 C11 H11 120.2 . . ?
C12 C11 C10 119.51(18) . . ?
C12 C11 H11 120.2 . . ?
O1 C12 C11 124.34(17) . . ?
O1 C12 C13 115.71(17) . . ?
C11 C12 C13 119.95(18) . . ?
C12 C13 H13 120.0 . . ?
C14 C13 C12 120.08(17) . . ?
C14 C13 H13 120.0 . . ?
C9 C14 H14 120.0 . . ?
C13 C14 C9 119.91(17) . . ?
C13 C14 H14 120.0 . . ?
O1 C15 H15A 109.5 . . ?
O1 C15 H15B 109.5 . . ?
O1 C15 H15C 109.5 . . ?
H15A C15 H15B 109.5 . . ?
H15A C15 H15C 109.5 . . ?
H15B C15 H15C 109.5 . . ?

loop_
_geom_bond_atom_site_label_1
_geom_bond_atom_site_label_2
_geom_bond_distance
_geom_bond_site_symmetry_2
_geom_bond_publ_flag
S1 S1 2.0867(8) 2_665 ?
S1 C1 1.7868(18) . ?
S2 C1 1.6584(18) . ?
O1 C12 1.365(2) . ?
O1 C15 1.425(3) . ?
O2 C5 1.362(3) . ?
O2 C8 1.426(3) . ?
N1 C1 1.348(2) . ?
N1 C2 1.447(2) . ?
N1 C9 1.446(2) . ?
C2 C3 1.390(3) . ?
C2 C7 1.389(3) . ?
C3 H3 0.9500 . ?
C3 C4 1.389(3) . ?
C4 H4 0.9500 . ?
C4 C5 1.386(3) . ?
C5 C6 1.396(3) . ?
C6 H6 0.9500 . ?
C6 C7 1.390(3) . ?
C7 H7 0.9500 . ?
C8 H8A 0.9800 . ?
C8 H8B 0.9800 . ?
C8 H8C 0.9800 . ?
C9 C10 1.379(3) . ?
C9 C14 1.391(3) . ?
C10 H10 0.9500 . ?
C10 C11 1.392(3) . ?
C11 H11 0.9500 . ?
C11 C12 1.390(3) . ?
C12 C13 1.394(3) . ?
C13 H13 0.9500 . ?
C13 C14 1.386(3) . ?
C14 H14 0.9500 . ?
C15 H15A 0.9800 . ?
C15 H15B 0.9800 . ?
C15 H15C 0.9800 . ?

loop_
_geom_torsion_atom_site_label_1
_geom_torsion_atom_site_label_2
_geom_torsion_atom_site_label_3
_geom_torsion_atom_site_label_4
_geom_torsion
_geom_torsion_site_symmetry_1
_geom_torsion_site_symmetry_2
_geom_torsion_site_symmetry_3
_geom_torsion_site_symmetry_4
_geom_torsion_publ_flag
S1 S1 C1 S2 -2.86(12) 2_665 . . . ?
S1 S1 C1 N1 177.29(12) 2_665 . . . ?
O1 C12 C13 C14 179.79(18) . . . . ?
O2 C5 C6 C7 -177.9(2) . . . . ?
N1 C2 C3 C4 -177.31(17) . . . . ?
N1 C2 C7 C6 177.26(19) . . . . ?
N1 C9 C10 C11 -177.61(18) . . . . ?
N1 C9 C14 C13 177.49(18) . . . . ?
C1 N1 C2 C3 78.1(2) . . . . ?
C1 N1 C2 C7 -100.7(2) . . . . ?
C1 N1 C9 C10 -112.3(2) . . . . ?
C1 N1 C9 C14 70.2(2) . . . . ?
C2 N1 C1 S1 2.5(2) . . . . ?
C2 N1 C1 S2 -177.35(14) . . . . ?
C2 N1 C9 C10 64.7(2) . . . . ?
C2 N1 C9 C14 -112.8(2) . . . . ?
C2 C3 C4 C5 0.1(3) . . . . ?
C3 C2 C7 C6 -1.5(3) . . . . ?
C3 C4 C5 O2 177.8(2) . . . . ?
C3 C4 C5 C6 -1.5(3) . . . . ?
C4 C5 C6 C7 1.5(4) . . . . ?
C5 C6 C7 C2 0.1(4) . . . . ?
C7 C2 C3 C4 1.5(3) . . . . ?
C8 O2 C5 C4 -7.3(4) . . . . ?
C8 O2 C5 C6 172.0(2) . . . . ?
C9 N1 C1 S1 179.44(13) . . . . ?
C9 N1 C1 S2 -0.4(3) . . . . ?
C9 N1 C2 C3 -99.0(2) . . . . ?
C9 N1 C2 C7 82.2(2) . . . . ?
C9 C10 C11 C12 0.1(3) . . . . ?
C10 C9 C14 C13 0.0(3) . . . . ?
C10 C11 C12 O1 -179.84(18) . . . . ?
C10 C11 C12 C13 0.1(3) . . . . ?
C11 C12 C13 C14 -0.1(3) . . . . ?
C12 C13 C14 C9 0.1(3) . . . . ?
C14 C9 C10 C11 -0.1(3) . . . . ?
C15 O1 C12 C11 -3.4(3) . . . . ?
C15 O1 C12 C13 176.75(19) . . . . ?
